data_7236546
loop_
_publ_author_name
'Tang, Yongxing'
'He, Chunlin'
'Imler, Gregory H.'
'Parrish, Damon A.'
'Shreeve, Jean'ne M.'

_publ_section_title
;
 High-performing and thermally stable energetic
 3,7-diamino-7H-[1,2,4]triazolo[4,3-b][1,2,4]triazole derivatives
;
_journal_issue 13
_journal_name_full 'Journal of Materials Chemistry A'
_journal_page_first 6100
_journal_paper_doi 10.1039/C7TA01111C
_journal_volume 5
_journal_year 2017
_chemical_formula_moiety 'C2 N6 O5, 2(C3 H6 N7), 2(H2 O)'
_chemical_formula_sum 'C8 H16 N20 O7'
_chemical_formula_weight 504.41
_space_group_crystal_system monoclinic
_space_group_IT_number 14
_space_group_name_Hall '-P 2ybc'
_space_group_name_H-M_alt 'P 1 21/c 1'
_atom_sites_solution_hydrogens mixed
_audit_creation_method SHELXL-2014/7
_audit_update_record
;
2017-01-09 deposited with the CCDC.
2017-03-03 downloaded from the CCDC.
;
_cell_angle_alpha 90
_cell_angle_beta 103.600(2)
_cell_angle_gamma 90
_cell_formula_units_Z 4
_cell_length_a 12.9443(6)
_cell_length_b 22.3674(10)
_cell_length_c 6.8059(3)
_cell_measurement_reflns_used 3477
_cell_measurement_temperature 150(2)
_cell_measurement_theta_max 27.126
_cell_measurement_theta_min 2.437
_cell_volume 1915.26(15)
_computing_cell_refinement 'Bruker APEX3 v2015.5-2 (Bruker, 2015)'
_computing_data_collection 'Bruker APEX3 v2015.5-2 (Bruker, 2015)'
_computing_data_reduction
;
Bruker SAINT v8.34A (Bruker, 2013), Bruker XPREP v2014/2 (Bruker, 2014)
;
_computing_molecular_graphics 'Bruker SHELXTL v2014/7 (Bruker, 2014)'
_computing_publication_material 'Bruker SHELXTL v2014/7 (Bruker, 2014)'
_computing_structure_refinement 'SHELXL-2014/7 (Sheldrick, 2014)'
_computing_structure_solution 'Bruker SHELXTL v2014/7 (Bruker, 2014)'
_diffrn_ambient_temperature 150(2)
_diffrn_measured_fraction_theta_full 0.999
_diffrn_measured_fraction_theta_max 0.999
_diffrn_measurement_device_type 'Bruker SMART APEX II CCD'
_diffrn_measurement_method '\w scans'
_diffrn_radiation_monochromator graphite
_diffrn_radiation_source 'fine focus sealed tube'
_diffrn_radiation_type MoK\a
_diffrn_radiation_wavelength 0.71073
_diffrn_reflns_av_R_equivalents 0.0529
_diffrn_reflns_av_unetI/netI 0.0424
_diffrn_reflns_Laue_measured_fraction_full 0.999
_diffrn_reflns_Laue_measured_fraction_max 0.999
_diffrn_reflns_limit_h_max 16
_diffrn_reflns_limit_h_min -16
_diffrn_reflns_limit_k_max 27
_diffrn_reflns_limit_k_min -25
_diffrn_reflns_limit_l_max 8
_diffrn_reflns_limit_l_min -8
_diffrn_reflns_number 18805
_diffrn_reflns_point_group_measured_fraction_full 0.999
_diffrn_reflns_point_group_measured_fraction_max 0.999
_diffrn_reflns_theta_full 25.000
_diffrn_reflns_theta_max 26.368
_diffrn_reflns_theta_min 3.176
_exptl_absorpt_coefficient_mu 0.151
_exptl_absorpt_correction_T_max 0.7460
_exptl_absorpt_correction_T_min 0.6755
_exptl_absorpt_correction_type multi-scan
_exptl_absorpt_process_details 'SADABS v2014/5 (Bruker, 2008)'
_exptl_crystal_colour 'clear colorless'
_exptl_crystal_density_diffrn 1.749
_exptl_crystal_description block
_exptl_crystal_F_000 1040
_exptl_crystal_size_max 0.295
_exptl_crystal_size_mid 0.081
_exptl_crystal_size_min 0.030
_refine_diff_density_max 0.253
_refine_diff_density_min -0.270
_refine_diff_density_rms 0.050
_refine_ls_extinction_method none
_refine_ls_goodness_of_fit_ref 1.020
_refine_ls_hydrogen_treatment mixed
_refine_ls_matrix_type full
_refine_ls_number_parameters 340
_refine_ls_number_reflns 3923
_refine_ls_number_restraints 6
_refine_ls_restrained_S_all 1.023
_refine_ls_R_factor_all 0.0699
_refine_ls_R_factor_gt 0.0387
_refine_ls_shift/su_max 0.000
_refine_ls_shift/su_mean 0.000
_refine_ls_structure_factor_coef Fsqd
_refine_ls_weighting_details 'w=1/[\s^2^(Fo^2^)+(0.0480P)^2^+0.2273P] where P=(Fo^2^+2Fc^2^)/3'
_refine_ls_weighting_scheme calc
_refine_ls_wR_factor_gt 0.0850
_refine_ls_wR_factor_ref 0.0963
_reflns_Friedel_coverage 0.000
_reflns_number_gt 2751
_reflns_number_total 3923
_reflns_threshold_expression 'I > 2\s(I)'
_cod_data_source_file c7ta01111c2.cif
_cod_data_source_block shrv428
_cod_original_sg_symbol_H-M 'P 21/c'
_cod_database_code 7236546
_shelx_shelxl_version_number 2014/7
_shelx_space_group_comment
;
The symmetry employed for this shelxl refinement is uniquely defined
by the following loop, which should always be used as a source of
symmetry information in preference to the above space-group names.
They are only intended as comments.
;
_shelx_estimated_absorpt_t_min 0.957
_shelx_estimated_absorpt_t_max 0.995

loop_
_space_group_symop_operation_xyz
'x, y, z'
'-x, y+1/2, -z+1/2'
'-x, -y, -z'
'x, -y-1/2, z-1/2'

loop_
_atom_site_label
_atom_site_type_symbol
_atom_site_fract_x
_atom_site_fract_y
_atom_site_fract_z
_atom_site_U_iso_or_equiv
_atom_site_adp_type
_atom_site_occupancy
_atom_site_site_symmetry_order
_atom_site_calc_flag
_atom_site_refinement_flags_posn
_atom_site_refinement_flags_adp
O1 O 0.46417(11) 0.43956(6) 0.1731(2) 0.0264(3) Uani 1 1 d . .
O2 O 0.55332(10) 0.35554(6) 0.2059(2) 0.0271(3) Uani 1 1 d . .
N3 N 0.46715(13) 0.38461(7) 0.2039(2) 0.0198(4) Uani 1 1 d . .
N4 N 0.39034(12) 0.35151(7) 0.2369(2) 0.0189(4) Uani 1 1 d . .
C5 C 0.29301(15) 0.37929(8) 0.2235(3) 0.0179(4) Uani 1 1 d . .
N6 N 0.26345(13) 0.43472(7) 0.1851(2) 0.0227(4) Uani 1 1 d . .
O7 O 0.15554(10) 0.43520(6) 0.1844(2) 0.0255(3) Uani 1 1 d . .
N8 N 0.11996(13) 0.37794(7) 0.2254(3) 0.0231(4) Uani 1 1 d . .
C9 C 0.20413(15) 0.34376(8) 0.2495(3) 0.0179(4) Uani 1 1 d . .
N10 N 0.21840(12) 0.28381(7) 0.2896(2) 0.0198(4) Uani 1 1 d . .
N11 N 0.13479(13) 0.25298(7) 0.3132(2) 0.0208(4) Uani 1 1 d . .
O12 O 0.14893(11) 0.19755(6) 0.3360(2) 0.0263(3) Uani 1 1 d . .
O13 O 0.04725(11) 0.27647(6) 0.3132(2) 0.0307(4) Uani 1 1 d . .
N14 N 0.28106(13) 0.57970(7) 0.8749(3) 0.0245(4) Uani 1 1 d . .
H14A H 0.3473 0.5917 0.8905 0.029 Uiso 1 1 calc R U
H14B H 0.2335 0.6039 0.9054 0.029 Uiso 1 1 calc R U
C15 C 0.25314(15) 0.52555(9) 0.8059(3) 0.0189(4) Uani 1 1 d . .
N16 N 0.30911(12) 0.48116(7) 0.7498(2) 0.0219(4) Uani 1 1 d . .
H16 H 0.3774 0.4841 0.7537 0.026 Uiso 1 1 calc R U
N17 N 0.24909(12) 0.42923(7) 0.6837(2) 0.0217(4) Uani 1 1 d . .
C18 C 0.15503(15) 0.44625(8) 0.7020(3) 0.0180(4) Uani 1 1 d . .
N19 N 0.15384(12) 0.50262(7) 0.7743(2) 0.0184(4) Uani 1 1 d . .
N20 N 0.05471(12) 0.52208(7) 0.7925(2) 0.0203(4) Uani 1 1 d . .
C21 C -0.00255(15) 0.47502(8) 0.7285(3) 0.0192(4) Uani 1 1 d . .
H21 H -0.0765 0.4734 0.7228 0.023 Uiso 1 1 calc R U
N22 N 0.05103(12) 0.42815(7) 0.6701(2) 0.0186(4) Uani 1 1 d . .
N23 N -0.00054(13) 0.37642(7) 0.5769(3) 0.0218(4) Uani 1 1 d . .
H23B H 0.0277(18) 0.3450(10) 0.657(3) 0.033 Uiso 1 1 d . U
H23A H 0.0200(18) 0.3743(10) 0.451(4) 0.033 Uiso 1 1 d . U
N24 N 0.63519(12) 0.68936(8) 0.2486(3) 0.0242(4) Uani 1 1 d . .
H24A H 0.6652 0.7237 0.2316 0.029 Uiso 1 1 calc R U
H24B H 0.6696 0.6556 0.2442 0.029 Uiso 1 1 calc R U
C25 C 0.53929(15) 0.68847(8) 0.2803(3) 0.0193(4) Uani 1 1 d . .
N26 N 0.47369(13) 0.73366(7) 0.2926(2) 0.0229(4) Uani 1 1 d . .
H26 H 0.4915 0.7714 0.2838 0.028 Uiso 1 1 calc R U
N27 N 0.37391(13) 0.71617(7) 0.3208(3) 0.0231(4) Uani 1 1 d . .
C28 C 0.38560(15) 0.65856(8) 0.3264(3) 0.0185(4) Uani 1 1 d . .
N29 N 0.48099(12) 0.63935(7) 0.3029(2) 0.0176(4) Uani 1 1 d . .
N30 N 0.49079(13) 0.57692(7) 0.3072(2) 0.0204(4) Uani 1 1 d . .
C31 C 0.39782(15) 0.56114(8) 0.3340(3) 0.0200(4) Uani 1 1 d . .
H31 H 0.3780 0.5205 0.3428 0.024 Uiso 1 1 calc R U
N32 N 0.33118(12) 0.60752(7) 0.3484(2) 0.0200(4) Uani 1 1 d . .
N33 N 0.22634(14) 0.60165(8) 0.3721(3) 0.0255(4) Uani 1 1 d . .
H33B H 0.2209(19) 0.6261(11) 0.477(4) 0.038 Uiso 1 1 d . U
H33A H 0.1820(19) 0.6168(11) 0.259(4) 0.038 Uiso 1 1 d . U
O34 O 0.17437(15) 0.72877(10) 0.5971(3) 0.0534(5) Uani 1 1 d D .
H34A H 0.2345(12) 0.7363(15) 0.671(4) 0.080 Uiso 1 1 d D U
H34B H 0.1261(16) 0.7213(15) 0.656(4) 0.080 Uiso 1 1 d D U
O35 O 0.11518(13) 0.65213(8) 0.9738(3) 0.0432(4) Uani 1 1 d D .
H35A H 0.129(2) 0.6878(6) 1.010(4) 0.065 Uiso 1 1 d D U
H35B H 0.0520(10) 0.6434(11) 0.923(4) 0.065 Uiso 1 1 d D U

loop_
_atom_site_aniso_label
_atom_site_aniso_U_11
_atom_site_aniso_U_22
_atom_site_aniso_U_33
_atom_site_aniso_U_23
_atom_site_aniso_U_13
_atom_site_aniso_U_12
O1 0.0282(8) 0.0126(7) 0.0406(9) 0.0044(6) 0.0122(7) -0.0003(6)
O2 0.0158(7) 0.0190(7) 0.0482(9) 0.0022(7) 0.0106(7) 0.0026(6)
N3 0.0212(9) 0.0156(8) 0.0224(9) -0.0005(7) 0.0051(7) -0.0008(7)
N4 0.0158(8) 0.0147(8) 0.0264(9) 0.0009(7) 0.0056(7) -0.0023(7)
C5 0.0206(10) 0.0160(9) 0.0176(9) -0.0016(8) 0.0056(8) 0.0015(8)
N6 0.0207(9) 0.0199(9) 0.0297(10) 0.0022(7) 0.0104(8) 0.0022(7)
O7 0.0219(7) 0.0174(7) 0.0399(9) 0.0046(6) 0.0130(7) 0.0042(6)
N8 0.0232(9) 0.0168(8) 0.0316(10) 0.0013(7) 0.0113(8) 0.0006(7)
C9 0.0184(10) 0.0166(10) 0.0192(10) -0.0024(8) 0.0054(8) 0.0001(8)
N10 0.0188(9) 0.0160(8) 0.0258(9) -0.0005(7) 0.0081(7) -0.0028(7)
N11 0.0215(9) 0.0203(9) 0.0211(9) -0.0035(7) 0.0060(7) -0.0033(7)
O12 0.0323(8) 0.0161(7) 0.0307(8) 0.0015(6) 0.0080(7) -0.0050(6)
O13 0.0218(8) 0.0277(8) 0.0468(10) -0.0045(7) 0.0165(7) -0.0015(6)
N14 0.0174(8) 0.0245(9) 0.0328(10) -0.0037(8) 0.0081(8) -0.0045(7)
C15 0.0146(9) 0.0243(11) 0.0186(10) 0.0023(8) 0.0053(8) -0.0014(8)
N16 0.0139(8) 0.0247(9) 0.0278(9) 0.0006(8) 0.0065(7) -0.0016(7)
N17 0.0154(8) 0.0220(9) 0.0282(9) -0.0020(7) 0.0061(7) -0.0004(7)
C18 0.0178(10) 0.0181(10) 0.0182(10) 0.0009(8) 0.0046(8) 0.0010(8)
N19 0.0152(8) 0.0186(8) 0.0215(8) 0.0009(7) 0.0048(7) 0.0010(7)
N20 0.0143(8) 0.0202(8) 0.0281(9) 0.0009(7) 0.0085(7) 0.0020(7)
C21 0.0167(9) 0.0183(10) 0.0242(10) 0.0010(8) 0.0078(8) 0.0033(8)
N22 0.0148(8) 0.0174(8) 0.0241(9) -0.0008(7) 0.0054(7) -0.0008(7)
N23 0.0217(9) 0.0152(8) 0.0282(10) -0.0048(7) 0.0051(8) -0.0028(7)
N24 0.0191(9) 0.0196(9) 0.0349(10) 0.0010(8) 0.0084(8) -0.0031(7)
C25 0.0203(10) 0.0176(10) 0.0187(10) -0.0007(8) 0.0019(8) -0.0020(8)
N26 0.0234(9) 0.0153(8) 0.0301(10) 0.0022(7) 0.0063(8) -0.0024(7)
N27 0.0201(9) 0.0199(9) 0.0299(10) -0.0006(7) 0.0068(8) 0.0002(7)
C28 0.0169(9) 0.0173(9) 0.0208(10) 0.0004(8) 0.0035(8) 0.0008(8)
N29 0.0171(8) 0.0130(8) 0.0225(9) -0.0009(7) 0.0044(7) 0.0002(6)
N30 0.0204(9) 0.0135(8) 0.0272(9) -0.0009(7) 0.0056(7) -0.0012(7)
C31 0.0194(10) 0.0151(9) 0.0255(10) 0.0004(8) 0.0055(8) 0.0003(8)
N32 0.0149(8) 0.0188(9) 0.0269(9) -0.0013(7) 0.0060(7) -0.0021(7)
N33 0.0170(9) 0.0274(10) 0.0343(11) 0.0004(8) 0.0105(8) -0.0004(7)
O34 0.0472(11) 0.0669(13) 0.0486(12) -0.0116(10) 0.0164(10) -0.0346(11)
O35 0.0265(9) 0.0589(12) 0.0406(10) -0.0087(9) 0.0006(8) 0.0019(8)

loop_
_atom_type_symbol
_atom_type_description
_atom_type_scat_dispersion_real
_atom_type_scat_dispersion_imag
_atom_type_scat_source
C C 0.0033 0.0016 'International Tables Vol C Tables 4.2.6.8 and 6.1.1.4'
H H 0.0000 0.0000 'International Tables Vol C Tables 4.2.6.8 and 6.1.1.4'
N N 0.0061 0.0033 'International Tables Vol C Tables 4.2.6.8 and 6.1.1.4'
O O 0.0106 0.0060 'International Tables Vol C Tables 4.2.6.8 and 6.1.1.4'

loop_
_geom_angle_atom_site_label_1
_geom_angle_atom_site_label_2
_geom_angle_atom_site_label_3
_geom_angle
O1 N3 O2 119.48(15)
O1 N3 N4 126.57(16)
O2 N3 N4 113.95(15)
N3 N4 C5 116.92(16)
N6 C5 N4 131.05(18)
N6 C5 C9 110.05(16)
N4 C5 C9 118.87(16)
C5 N6 O7 104.72(15)
N6 O7 N8 111.41(12)
C9 N8 O7 104.73(15)
N8 C9 N10 131.66(18)
N8 C9 C5 109.09(17)
N10 C9 C5 119.24(16)
N11 N10 C9 117.21(16)
O13 N11 O12 121.36(16)
O13 N11 N10 123.24(16)
O12 N11 N10 115.40(16)
C15 N14 H14A 120.0
C15 N14 H14B 120.0
H14A N14 H14B 120.0
N14 C15 N16 131.50(18)
N14 C15 N19 125.11(18)
N16 C15 N19 103.39(16)
C15 N16 N17 114.06(15)
C15 N16 H16 123.0
N17 N16 H16 123.0
C18 N17 N16 100.68(15)
N17 C18 N19 113.29(17)
N17 C18 N22 142.97(18)
N19 C18 N22 103.73(15)
C15 N19 C18 108.59(16)
C15 N19 N20 136.94(16)
C18 N19 N20 114.46(15)
C21 N20 N19 100.50(15)
N20 C21 N22 115.44(17)
N20 C21 H21 122.3
N22 C21 H21 122.3
C21 N22 C18 105.87(15)
C21 N22 N23 122.78(15)
C18 N22 N23 131.00(16)
N22 N23 H23B 106.3(14)
N22 N23 H23A 104.0(14)
H23B N23 H23A 110(2)
C25 N24 H24A 120.0
C25 N24 H24B 120.0
H24A N24 H24B 120.0
N24 C25 N26 129.83(18)
N24 C25 N29 127.07(17)
N26 C25 N29 103.07(16)
C25 N26 N27 114.60(15)
C25 N26 H26 122.7
N27 N26 H26 122.7
C28 N27 N26 100.13(15)
N27 C28 N29 114.58(17)
N27 C28 N32 140.60(18)
N29 C28 N32 104.82(15)
C28 N29 C25 107.61(15)
C28 N29 N30 113.27(15)
C25 N29 N30 139.12(16)
C31 N30 N29 100.95(15)
N30 C31 N32 114.98(17)
N30 C31 H31 122.5
N32 C31 H31 122.5
C31 N32 C28 105.98(15)
C31 N32 N33 125.32(16)
C28 N32 N33 128.64(16)
N32 N33 H33B 106.6(15)
N32 N33 H33A 107.5(15)
H33B N33 H33A 107(2)
H34A O34 H34B 116(2)
H35A O35 H35B 117(2)

loop_
_geom_bond_atom_site_label_1
_geom_bond_atom_site_label_2
_geom_bond_distance
O1 N3 1.246(2)
O2 N3 1.288(2)
N3 N4 1.301(2)
N4 C5 1.388(2)
C5 N6 1.306(2)
C5 C9 1.443(3)
N6 O7 1.396(2)
O7 N8 1.411(2)
N8 C9 1.309(2)
C9 N10 1.372(2)
N10 N11 1.325(2)
N11 O13 1.249(2)
N11 O12 1.257(2)
N14 C15 1.319(2)
N14 H14A 0.8800
N14 H14B 0.8800
C15 N16 1.337(2)
C15 N19 1.353(2)
N16 N17 1.411(2)
N16 H16 0.8800
N17 C18 1.309(2)
C18 N19 1.355(2)
C18 N22 1.373(2)
N19 N20 1.388(2)
N20 C21 1.302(2)
C21 N22 1.367(2)
C21 H21 0.9500
N22 N23 1.410(2)
N23 H23B 0.91(2)
N23 H23A 0.96(2)
N24 C25 1.309(2)
N24 H24A 0.8800
N24 H24B 0.8800
C25 N26 1.335(2)
C25 N29 1.362(2)
N26 N27 1.405(2)
N26 H26 0.8800
N27 C28 1.297(2)
C28 N29 1.352(2)
C28 N32 1.368(2)
N29 N30 1.402(2)
N30 C31 1.307(2)
C31 N32 1.367(2)
C31 H31 0.9500
N32 N33 1.410(2)
N33 H33B 0.91(3)
N33 H33A 0.91(3)
O34 H34A 0.839(10)
O34 H34B 0.835(10)
O35 H35A 0.841(10)
O35 H35B 0.833(10)

loop_
_geom_hbond_atom_site_label_D
_geom_hbond_atom_site_label_H
_geom_hbond_atom_site_label_A
_geom_hbond_distance_DH
_geom_hbond_distance_HA
_geom_hbond_distance_DA
_geom_hbond_angle_DHA
_geom_hbond_site_symmetry_A
N14 H14A O2 0.88 1.97 2.748(2) 146.7 3_666
N14 H14A N3 0.88 2.68 3.517(2) 158.9 3_666
N14 H14B O35 0.88 2.02 2.893(2) 174.3 .
N16 H16 O1 0.88 2.63 3.363(2) 142.0 3_666
N16 H16 N30 0.88 2.30 3.003(2) 137.2 3_666
C21 H21 O7 0.95 2.44 2.976(2) 116.0 3_566
C21 H21 N33 0.95 2.53 3.297(3) 137.8 3_566
N23 H23B N11 0.91(2) 2.68(2) 3.565(2) 164.9(19) 4_566
N23 H23B O12 0.91(2) 1.99(2) 2.826(2) 152(2) 4_566
N23 H23A N8 0.96(2) 2.23(2) 3.148(3) 160.7(19) .
N23 H23A O13 0.96(2) 2.44(2) 3.021(2) 119.1(17) .
N24 H24A N10 0.88 2.05 2.890(2) 159.4 2_655
N24 H24B N17 0.88 2.17 3.028(2) 164.7 3_666
N26 H26 O2 0.88 1.98 2.749(2) 145.8 2_655
N26 H26 N3 0.88 2.59 3.461(2) 172.7 2_655
N26 H26 N4 0.88 2.38 3.202(2) 155.2 2_655
C31 H31 O1 0.95 2.54 3.126(2) 120.0 .
C31 H31 N6 0.95 2.51 3.350(3) 147.8 .
N33 H33B O34 0.91(3) 2.56(3) 3.371(3) 149(2) .
N33 H33A O35 0.91(3) 2.09(3) 2.977(3) 166(2) 1_554
O34 H34A N27 0.839(10) 2.135(14) 2.942(2) 161(3) 4_576
O34 H34B O13 0.835(10) 2.303(15) 3.072(2) 154(3) 3_566
O35 H35A O34 0.841(10) 2.005(10) 2.844(3) 175(3) 4_576
O35 H35B N8 0.833(10) 2.268(10) 3.101(2) 178(3) 3_566
O35 H35B O13 0.833(10) 2.54(3) 2.976(2) 113(2) 3_566

loop_
_geom_torsion_atom_site_label_1
_geom_torsion_atom_site_label_2
_geom_torsion_atom_site_label_3
_geom_torsion_atom_site_label_4
_geom_torsion
O1 N3 N4 C5 4.5(3)
O2 N3 N4 C5 -175.84(16)
N3 N4 C5 N6 -1.0(3)
N3 N4 C5 C9 177.13(16)
N4 C5 N6 O7 177.81(19)
C9 C5 N6 O7 -0.5(2)
C5 N6 O7 N8 0.44(19)
N6 O7 N8 C9 -0.20(19)
O7 N8 C9 N10 -179.0(2)
O7 N8 C9 C5 -0.1(2)
N6 C5 C9 N8 0.4(2)
N4 C5 C9 N8 -178.14(17)
N6 C5 C9 N10 179.48(17)
N4 C5 C9 N10 0.9(3)
N8 C9 N10 N11 -1.5(3)
C5 C9 N10 N11 179.70(16)
C9 N10 N11 O13 -4.6(3)
C9 N10 N11 O12 175.36(16)
N14 C15 N16 N17 179.9(2)
N19 C15 N16 N17 -0.6(2)
C15 N16 N17 C18 0.8(2)
N16 N17 C18 N19 -0.8(2)
N16 N17 C18 N22 177.2(3)
N14 C15 N19 C18 179.64(19)
N16 C15 N19 C18 0.1(2)
N14 C15 N19 N20 1.4(3)
N16 C15 N19 N20 -178.15(19)
N17 C18 N19 C15 0.5(2)
N22 C18 N19 C15 -178.29(15)
N17 C18 N19 N20 179.15(15)
N22 C18 N19 N20 0.4(2)
C15 N19 N20 C21 178.3(2)
C18 N19 N20 C21 0.1(2)
N19 N20 C21 N22 -0.6(2)
N20 C21 N22 C18 0.9(2)
N20 C21 N22 N23 -172.96(17)
N17 C18 N22 C21 -178.8(3)
N19 C18 N22 C21 -0.72(19)
N17 C18 N22 N23 -5.7(4)
N19 C18 N22 N23 172.44(18)
N24 C25 N26 N27 177.67(19)
N29 C25 N26 N27 -0.5(2)
C25 N26 N27 C28 0.7(2)
N26 N27 C28 N29 -0.5(2)
N26 N27 C28 N32 179.8(2)
N27 C28 N29 C25 0.3(2)
N32 C28 N29 C25 -179.93(15)
N27 C28 N29 N30 -179.28(16)
N32 C28 N29 N30 0.5(2)
N24 C25 N29 C28 -178.10(19)
N26 C25 N29 C28 0.15(19)
N24 C25 N29 N30 1.3(4)
N26 C25 N29 N30 179.5(2)
C28 N29 N30 C31 0.0(2)
C25 N29 N30 C31 -179.4(2)
N29 N30 C31 N32 -0.5(2)
N30 C31 N32 C28 0.8(2)
N30 C31 N32 N33 178.25(18)
N27 C28 N32 C31 179.0(3)
N29 C28 N32 C31 -0.7(2)
N27 C28 N32 N33 1.6(4)
N29 C28 N32 N33 -178.07(18)
